data_2205629
loop_
_publ_author_name
'Qin, Jiang-Ke'
'Liao, Cheng-Zhu'
'Wang, Yong-Tao'
'Bu, Xian-Zhang'
'Huang, Zhi-Shu'
'Gu, Lian-Quan'

_publ_section_title
;
 8,9-Dihydro-1,6-dimethylphenanthro[1,2-<i>b</i>]furan-10,11-dione
;
_journal_issue 4
_journal_name_full 'Acta Crystallographica Section E'
_journal_page_first o804
_journal_page_last o805
_journal_paper_doi 10.1107/S1600536805005581
_journal_volume 61
_journal_year 2005
_chemical_formula_iupac 'C18 H14 O3'
_chemical_formula_moiety 'C18 H14 O3'
_chemical_formula_sum 'C18 H14 O3'
_chemical_formula_weight 278.29
_chemical_name_common 1,2-dihydrotanshinquinone
_chemical_name_systematic
;
8,9-Dihydro-1,6-dimethylphenanthro[1,2-b]furan-10,11-dione
;
_space_group_IT_number 2
_symmetry_cell_setting triclinic
_symmetry_space_group_name_Hall '-P 1'
_symmetry_space_group_name_H-M 'P -1'
_atom_sites_solution_hydrogens geom
_atom_sites_solution_primary direct
_atom_sites_solution_secondary difmap
_audit_creation_method SHELXL-97
_cell_angle_alpha 83.979(2)
_cell_angle_beta 86.251(2)
_cell_angle_gamma 64.422(2)
_cell_formula_units_Z 2
_cell_length_a 7.9225(11)
_cell_length_b 8.0119(10)
_cell_length_c 11.7565(14)
_cell_measurement_reflns_used 999
_cell_measurement_temperature 293(2)
_cell_measurement_theta_max 26.00
_cell_measurement_theta_min 2.8
_cell_volume 669.22(15)
_computing_cell_refinement SMART
_computing_data_collection 'SMART (Bruker, 1998)'
_computing_data_reduction 'SAINT-Plus (Bruker, 1999)'
_computing_molecular_graphics 'SHELXTL (Bruker, 1998)'
_computing_publication_material SHELXTL
_computing_structure_refinement 'SHELXL97 (Sheldrick, 1997)'
_computing_structure_solution 'SHELXS97 (Sheldrick, 1997)'
_diffrn_ambient_temperature 293(2)
_diffrn_measured_fraction_theta_full 0.989
_diffrn_measured_fraction_theta_max 0.989
_diffrn_measurement_device_type 'Bruker SMART CCD area-detector'
_diffrn_measurement_method '\f and \w'
_diffrn_radiation_monochromator graphite
_diffrn_radiation_source 'fine-focus sealed tube'
_diffrn_radiation_type MoK\a
_diffrn_radiation_wavelength 0.71073
_diffrn_reflns_av_R_equivalents 0.0128
_diffrn_reflns_av_sigmaI/netI 0.0141
_diffrn_reflns_limit_h_max 10
_diffrn_reflns_limit_h_min -10
_diffrn_reflns_limit_k_max 10
_diffrn_reflns_limit_k_min -10
_diffrn_reflns_limit_l_max 15
_diffrn_reflns_limit_l_min -15
_diffrn_reflns_number 7564
_diffrn_reflns_theta_full 27.05
_diffrn_reflns_theta_max 27.05
_diffrn_reflns_theta_min 2.83
_diffrn_standards_decay_% 0
_diffrn_standards_interval_count 0
_diffrn_standards_interval_time 0
_diffrn_standards_number 0
_exptl_absorpt_coefficient_mu 0.094
_exptl_absorpt_correction_T_max 0.980
_exptl_absorpt_correction_T_min 0.955
_exptl_absorpt_correction_type multi-scan
_exptl_absorpt_process_details '(SADABS; Sheldrick, 1996)'
_exptl_crystal_colour red
_exptl_crystal_density_diffrn 1.382
_exptl_crystal_density_method 'not measured'
_exptl_crystal_description block
_exptl_crystal_F_000 292.0
_exptl_crystal_size_max 0.50
_exptl_crystal_size_mid 0.41
_exptl_crystal_size_min 0.21
_refine_diff_density_max 0.255
_refine_diff_density_min -0.162
_refine_ls_extinction_method none
_refine_ls_goodness_of_fit_ref 1.041
_refine_ls_hydrogen_treatment constr
_refine_ls_matrix_type full
_refine_ls_number_parameters 190
_refine_ls_number_reflns 2897
_refine_ls_number_restraints 0
_refine_ls_restrained_S_all 1.041
_refine_ls_R_factor_all 0.0479
_refine_ls_R_factor_gt 0.0402
_refine_ls_shift/su_max 0.000
_refine_ls_shift/su_mean 0.000
_refine_ls_structure_factor_coef Fsqd
_refine_ls_weighting_details 'calc w = 1/[\s^2^(Fo^2^)+(0.0731P)^2^+0.1042P] where P = (Fo^2^+2Fc^2^)/3'
_refine_ls_weighting_scheme calc
_refine_ls_wR_factor_gt 0.1170
_refine_ls_wR_factor_ref 0.1265
_reflns_number_gt 2409
_reflns_number_total 2897
_reflns_threshold_expression I>2\s(I)
_cod_data_source_file ww6359.cif
_cod_data_source_block I
_cod_database_code 2205629
_cod_database_fobs_code 2205629

loop_
_symmetry_equiv_pos_as_xyz
'x, y, z'
'-x, -y, -z'

loop_
_atom_site_label
_atom_site_fract_x
_atom_site_fract_y
_atom_site_fract_z
_atom_site_U_iso_or_equiv
_atom_site_adp_type
_atom_site_calc_flag
_atom_site_refinement_flags
_atom_site_occupancy
_atom_site_type_symbol
O1 0.43422(13) 0.76152(13) 1.27599(8) 0.0493(3) Uani d . 1 O
C8 0.47464(16) 0.76202(15) 1.06875(10) 0.0372(3) Uani d . 1 C
C9 0.58849(15) 0.67123(15) 0.97551(10) 0.0361(3) Uani d . 1 C
O3 0.85833(15) 0.39747(13) 0.93063(9) 0.0631(3) Uani d . 1 O
C10 0.53361(16) 0.74373(15) 0.86310(10) 0.0371(3) Uani d . 1 C
C5 0.35897(16) 0.90082(16) 0.84509(11) 0.0392(3) Uani d . 1 C
C13 0.70103(17) 0.53941(17) 1.21521(11) 0.0425(3) Uani d . 1 C
C11 0.76294(16) 0.49864(16) 1.00195(11) 0.0405(3) Uani d . 1 C
O2 0.97464(13) 0.29844(14) 1.14610(10) 0.0621(3) Uani d . 1 O
C6 0.25025(17) 0.98456(17) 0.93923(11) 0.0437(3) Uani d . 1 C
H6A 0.1362 1.0874 0.9271 0.052 Uiso calc R 1 H
C7 0.30766(16) 0.91881(16) 1.04920(11) 0.0420(3) Uani d . 1 C
H7A 0.2348 0.9792 1.1105 0.050 Uiso calc R 1 H
C14 0.53853(16) 0.68679(16) 1.18276(11) 0.0398(3) Uani d . 1 C
C1 0.64998(17) 0.66180(17) 0.75878(11) 0.0438(3) Uani d . 1 C
H1A 0.6188 0.5653 0.7369 0.053 Uiso calc R 1 H
H1B 0.7813 0.6048 0.7779 0.053 Uiso calc R 1 H
C12 0.82761(17) 0.43377(17) 1.12817(12) 0.0431(3) Uani d . 1 C
C4 0.29400(18) 0.97353(18) 0.72767(12) 0.0463(3) Uani d . 1 C
C2 0.61910(19) 0.8060(2) 0.65810(12) 0.0527(3) Uani d . 1 C
H2A 0.6811 0.8831 0.6717 0.063 Uiso calc R 1 H
H2B 0.6748 0.7438 0.5895 0.063 Uiso calc R 1 H
C3 0.4168(2) 0.9256(2) 0.63984(12) 0.0551(4) Uani d . 1 C
H3A 0.3746 0.9680 0.5657 0.066 Uiso calc R 1 H
C16 0.5374(2) 0.6573(2) 1.36903(12) 0.0540(3) Uani d . 1 C
H16A 0.4985 0.6789 1.4446 0.065 Uiso calc R 1 H
C15 0.70083(19) 0.5207(2) 1.33808(12) 0.0498(3) Uani d . 1 C
C18 0.0923(2) 1.1035(2) 0.70972(14) 0.0670(4) Uani d . 1 C
H18A 0.0714 1.1386 0.6294 0.101 Uiso calc R 1 H
H18B 0.0610 1.2124 0.7493 0.101 Uiso calc R 1 H
H18C 0.0151 1.0429 0.7389 0.101 Uiso calc R 1 H
C17 0.8494(2) 0.3809(3) 1.41446(15) 0.0694(5) Uani d . 1 C
H17A 0.8114 0.4016 1.4929 0.104 Uiso calc R 1 H
H17B 0.9642 0.3932 1.3991 0.104 Uiso calc R 1 H
H17C 0.8681 0.2582 1.4004 0.104 Uiso calc R 1 H

loop_
_atom_site_aniso_label
_atom_site_aniso_U_11
_atom_site_aniso_U_22
_atom_site_aniso_U_33
_atom_site_aniso_U_12
_atom_site_aniso_U_13
_atom_site_aniso_U_23
O1 0.0450(5) 0.0482(5) 0.0445(5) -0.0093(4) 0.0057(4) -0.0127(4)
C8 0.0319(6) 0.0310(5) 0.0457(6) -0.0105(5) 0.0050(5) -0.0083(5)
C9 0.0302(5) 0.0290(5) 0.0461(6) -0.0096(5) 0.0044(5) -0.0085(4)
O3 0.0568(6) 0.0440(5) 0.0576(6) 0.0073(4) 0.0112(5) -0.0114(4)
C10 0.0315(5) 0.0319(5) 0.0466(6) -0.0120(5) 0.0054(4) -0.0091(5)
C5 0.0331(6) 0.0338(6) 0.0470(7) -0.0110(5) 0.0027(5) -0.0050(5)
C13 0.0364(6) 0.0404(6) 0.0480(7) -0.0136(5) -0.0006(5) -0.0050(5)
C11 0.0329(6) 0.0323(6) 0.0511(7) -0.0091(5) 0.0065(5) -0.0076(5)
O2 0.0392(5) 0.0521(6) 0.0709(7) 0.0035(4) -0.0046(4) -0.0058(5)
C6 0.0322(6) 0.0331(6) 0.0547(7) -0.0039(5) 0.0044(5) -0.0057(5)
C7 0.0347(6) 0.0348(6) 0.0476(7) -0.0065(5) 0.0094(5) -0.0103(5)
C14 0.0360(6) 0.0368(6) 0.0440(6) -0.0128(5) 0.0060(5) -0.0099(5)
C1 0.0367(6) 0.0416(6) 0.0472(7) -0.0105(5) 0.0055(5) -0.0107(5)
C12 0.0322(6) 0.0365(6) 0.0563(7) -0.0104(5) 0.0013(5) -0.0061(5)
C4 0.0400(6) 0.0414(6) 0.0506(7) -0.0115(5) -0.0005(5) -0.0018(5)
C2 0.0458(7) 0.0575(8) 0.0467(7) -0.0150(6) 0.0100(6) -0.0085(6)
C3 0.0509(8) 0.0577(8) 0.0444(7) -0.0131(6) 0.0001(6) 0.0008(6)
C16 0.0556(8) 0.0584(8) 0.0423(7) -0.0182(7) 0.0005(6) -0.0089(6)
C15 0.0463(7) 0.0526(7) 0.0486(7) -0.0193(6) -0.0035(5) -0.0042(6)
C18 0.0473(8) 0.0693(10) 0.0577(9) -0.0013(7) -0.0039(6) 0.0035(7)
C17 0.0589(9) 0.0763(11) 0.0592(9) -0.0160(8) -0.0131(7) 0.0020(8)

loop_
_atom_type_symbol
_atom_type_description
_atom_type_scat_dispersion_real
_atom_type_scat_dispersion_imag
_atom_type_scat_source
C C 0.0033 0.0016 'International Tables Vol C Tables 4.2.6.8 and 6.1.1.4'
H H 0.0000 0.0000 'International Tables Vol C Tables 4.2.6.8 and 6.1.1.4'
O O 0.0106 0.0060 'International Tables Vol C Tables 4.2.6.8 and 6.1.1.4'

loop_
_geom_angle_atom_site_label_1
_geom_angle_atom_site_label_2
_geom_angle_atom_site_label_3
_geom_angle
_geom_angle_publ_flag
C14 O1 C16 105.68(10) y
C7 C8 C9 120.37(11) ?
C7 C8 C14 121.67(11) ?
C9 C8 C14 117.96(10) ?
C10 C9 C8 119.60(10) ?
C10 C9 C11 122.48(10) ?
C8 C9 C11 117.92(11) ?
C9 C10 C5 119.00(10) ?
C9 C10 C1 123.32(10) ?
C5 C10 C1 117.68(11) ?
C6 C5 C10 119.45(11) ?
C6 C5 C4 120.61(11) ?
C10 C5 C4 119.94(11) ?
C14 C13 C15 107.25(11) ?
C14 C13 C12 118.91(12) ?
C15 C13 C12 133.77(12) ?
O3 C11 C9 123.76(12) y
O3 C11 C12 115.72(11) ?
C9 C11 C12 120.46(10) ?
C7 C6 C5 121.58(11) ?
C7 C6 H6A 119.2 ?
C5 C6 H6A 119.2 ?
C6 C7 C8 119.89(11) ?
C6 C7 H7A 120.1 ?
C8 C7 H7A 120.1 ?
O1 C14 C13 110.26(11) y
O1 C14 C8 121.36(10) y
C13 C14 C8 128.38(11) ?
C10 C1 C2 112.52(10) y
C10 C1 H1A 109.1 ?
C2 C1 H1A 109.1 ?
C10 C1 H1B 109.1 ?
C2 C1 H1B 109.1 ?
H1A C1 H1B 107.8 ?
O2 C12 C13 125.18(13) y
O2 C12 C11 118.76(11) y
C13 C12 C11 116.03(10) ?
C3 C4 C5 119.47(12) y
C3 C4 C18 121.40(13) ?
C5 C4 C18 119.11(12) ?
C3 C2 C1 111.73(11) y
C3 C2 H2A 109.3 ?
C1 C2 H2A 109.3 ?
C3 C2 H2B 109.3 ?
C1 C2 H2B 109.3 ?
H2A C2 H2B 107.9 ?
C4 C3 C2 121.47(13) y
C4 C3 H3A 119.3 ?
C2 C3 H3A 119.3 ?
C15 C16 O1 112.25(12) y
C15 C16 H16A 123.9 ?
O1 C16 H16A 123.9 ?
C16 C15 C13 104.55(12) ?
C16 C15 C17 127.70(14) ?
C13 C15 C17 127.75(13) ?
C4 C18 H18A 109.5 ?
C4 C18 H18B 109.5 ?
H18A C18 H18B 109.5 ?
C4 C18 H18C 109.5 ?
H18A C18 H18C 109.5 ?
H18B C18 H18C 109.5 ?
C15 C17 H17A 109.5 ?
C15 C17 H17B 109.5 ?
H17A C17 H17B 109.5 ?
C15 C17 H17C 109.5 ?
H17A C17 H17C 109.5 ?
H17B C17 H17C 109.5 ?

loop_
_geom_bond_atom_site_label_1
_geom_bond_atom_site_label_2
_geom_bond_distance
_geom_bond_publ_flag
O1 C14 1.3545(14) y
O1 C16 1.3779(17) y
C8 C7 1.3875(16) y
C8 C9 1.4198(15) y
C8 C14 1.4394(18) y
C9 C10 1.4032(17) y
C9 C11 1.4949(16) y
O3 C11 1.2092(15) y
C10 C5 1.4220(16) y
C10 C1 1.5111(16) y
C5 C6 1.3960(16) y
C5 C4 1.4749(18) y
C13 C14 1.3617(17) y
C13 C15 1.4365(19) y
C13 C12 1.4434(17) y
C11 C12 1.5628(19) y
O2 C12 1.2126(15) y
C6 C7 1.3722(18) y
C6 H6A 0.9300 ?
C7 H7A 0.9300 ?
C1 C2 1.5174(19) y
C1 H1A 0.9700 ?
C1 H1B 0.9700 ?
C4 C3 1.3375(19) y
C4 C18 1.4982(19) y
C2 C3 1.4865(19) y
C2 H2A 0.9700 ?
C2 H2B 0.9700 ?
C3 H3A 0.9300 ?
C16 C15 1.343(2) y
C16 H16A 0.9300 ?
C15 C17 1.495(2) y
C18 H18A 0.9600 ?
C18 H18B 0.9600 ?
C18 H18C 0.9600 ?
C17 H17A 0.9600 ?
C17 H17B 0.9600 ?
C17 H17C 0.9600 ?

loop_
_geom_torsion_atom_site_label_1
_geom_torsion_atom_site_label_2
_geom_torsion_atom_site_label_3
_geom_torsion_atom_site_label_4
_geom_torsion
_geom_torsion_publ_flag
C7 C8 C9 C10 1.63(17) n
C14 C8 C9 C10 -178.10(10) n
C7 C8 C9 C11 -177.60(10) n
C14 C8 C9 C11 2.67(16) n
C8 C9 C10 C5 -3.70(17) n
C11 C9 C10 C5 175.49(10) n
C8 C9 C10 C1 177.10(10) n
C11 C9 C10 C1 -3.71(18) n
C9 C10 C5 C6 2.96(17) n
C1 C10 C5 C6 -177.79(11) n
C9 C10 C5 C4 -176.88(10) n
C1 C10 C5 C4 2.36(17) n
C10 C9 C11 O3 -8.56(19) n
C8 C9 C11 O3 170.64(12) n
C10 C9 C11 C12 174.30(10) n
C8 C9 C11 C12 -6.50(16) n
C10 C5 C6 C7 -0.09(19) n
C4 C5 C6 C7 179.76(11) n
C5 C6 C7 C8 -2.0(2) n
C9 C8 C7 C6 1.27(19) n
C14 C8 C7 C6 -179.02(11) n
C16 O1 C14 C13 0.60(14) n
C16 O1 C14 C8 -179.51(11) n
C15 C13 C14 O1 -0.75(15) n
C12 C13 C14 O1 176.62(10) n
C15 C13 C14 C8 179.37(12) n
C12 C13 C14 C8 -3.3(2) n
C7 C8 C14 O1 2.81(18) n
C9 C8 C14 O1 -177.46(10) n
C7 C8 C14 C13 -177.32(12) n
C9 C8 C14 C13 2.40(19) n
C9 C10 C1 C2 -151.04(12) n
C5 C10 C1 C2 29.75(15) n
C14 C13 C12 O2 -178.80(12) n
C15 C13 C12 O2 -2.3(2) n
C14 C13 C12 C11 -0.87(17) n
C15 C13 C12 C11 175.64(13) n
O3 C11 C12 O2 6.32(18) n
C9 C11 C12 O2 -176.32(11) n
O3 C11 C12 C13 -171.75(11) n
C9 C11 C12 C13 5.61(16) n
C6 C5 C4 C3 162.53(13) n
C10 C5 C4 C3 -17.63(19) y
C6 C5 C4 C18 -15.98(19) n
C10 C5 C4 C18 163.86(13) n
C10 C1 C2 C3 -46.82(16) y
C5 C4 C3 C2 -2.3(2) y
C18 C4 C3 C2 176.17(15) n
C1 C2 C3 C4 34.7(2) n
C14 O1 C16 C15 -0.22(16) n
O1 C16 C15 C13 -0.23(16) n
O1 C16 C15 C17 179.60(14) n
C14 C13 C15 C16 0.58(15) n
C12 C13 C15 C16 -176.22(14) n
C14 C13 C15 C17 -179.25(14) n
C12 C13 C15 C17 3.9(3) n

loop_
_cod_related_entry_id
_cod_related_entry_database
_cod_related_entry_code
1 ChemSpider 94841
